data_4123941
loop_
_publ_author_name
'Qiu, Jiang-Kai'
'Jiang, Bo'
'Zhu, Yi-Long'
'Hao, Wen-Juan'
'Wang, De-Cai'
'Sun, Jun'
'Wei, Ping'
'Tu, Shu-Jiang'
'Li, Guigen'

_publ_section_title
;
 Catalytic Dual 1,1-H-Abstraction/Insertion for Domino Spirocyclizations.
;
_journal_issue 28
_journal_name_full 'Journal of the American Chemical Society'
_journal_page_first 8928
_journal_page_last 8931
_journal_paper_doi 10.1021/jacs.5b05735
_journal_volume 137
_journal_year 2015
_chemical_formula_sum 'C34 H33 N O5 S'
_chemical_formula_weight 567.67
_chemical_name_systematic
; 
 ? 
;
_space_group_IT_number 2
_symmetry_cell_setting triclinic
_symmetry_space_group_name_Hall '-P 1'
_symmetry_space_group_name_H-M 'P -1'
_atom_sites_solution_hydrogens geom
_atom_sites_solution_primary direct
_atom_sites_solution_secondary difmap
_audit_creation_method SHELXL-97
_cell_angle_alpha 93.0780(10)
_cell_angle_beta 96.2050(10)
_cell_angle_gamma 94.9870(10)
_cell_formula_units_Z 2
_cell_length_a 9.1694(2)
_cell_length_b 10.3934(2)
_cell_length_c 15.8101(3)
_cell_measurement_temperature 296(2)
_cell_volume 1489.19(5)
_computing_structure_refinement 'SHELXL-97 (Sheldrick, 1997)'
_computing_structure_solution 'SHELXS-97 (Sheldrick, 1990)'
_diffrn_ambient_temperature 296(2)
_diffrn_measured_fraction_theta_full 0.988
_diffrn_measured_fraction_theta_max 0.988
_diffrn_measurement_device_type 'CCD area detector'
_diffrn_measurement_method 'phi and omega scans'
_diffrn_radiation_monochromator graphite
_diffrn_radiation_source 'fine-focus sealed tube'
_diffrn_radiation_type MoK\a
_diffrn_radiation_wavelength 0.71073
_diffrn_reflns_av_R_equivalents 0.0168
_diffrn_reflns_av_sigmaI/netI 0.0148
_diffrn_reflns_limit_h_max 11
_diffrn_reflns_limit_h_min -11
_diffrn_reflns_limit_k_max 13
_diffrn_reflns_limit_k_min -13
_diffrn_reflns_limit_l_max 20
_diffrn_reflns_limit_l_min -20
_diffrn_reflns_number 24840
_diffrn_reflns_theta_full 27.57
_diffrn_reflns_theta_max 27.57
_diffrn_reflns_theta_min 1.97
_exptl_absorpt_coefficient_mu 0.151
_exptl_crystal_colour white
_exptl_crystal_density_diffrn 1.266
_exptl_crystal_density_method 'not measured'
_exptl_crystal_description block
_exptl_crystal_F_000 600
_exptl_crystal_size_max 0.49
_exptl_crystal_size_mid 0.38
_exptl_crystal_size_min 0.28
_refine_diff_density_max 0.283
_refine_diff_density_min -0.597
_refine_diff_density_rms 0.042
_refine_ls_extinction_method none
_refine_ls_goodness_of_fit_ref 1.032
_refine_ls_hydrogen_treatment constr
_refine_ls_matrix_type full
_refine_ls_number_parameters 375
_refine_ls_number_reflns 6814
_refine_ls_number_restraints 0
_refine_ls_restrained_S_all 1.032
_refine_ls_R_factor_all 0.0509
_refine_ls_R_factor_gt 0.0435
_refine_ls_shift/su_max 0.000
_refine_ls_shift/su_mean 0.000
_refine_ls_structure_factor_coef Fsqd
_refine_ls_weighting_details 'calc w=1/[\s^2^(Fo^2^)+(0.0644P)^2^+0.3994P] where P=(Fo^2^+2Fc^2^)/3'
_refine_ls_weighting_scheme calc
_refine_ls_wR_factor_gt 0.1189
_refine_ls_wR_factor_ref 0.1260
_reflns_number_gt 5794
_reflns_number_total 6814
_reflns_threshold_expression >2sigma(I)
_cod_data_source_file ja5b05735_si_003.cif
_cod_data_source_block a
_cod_depositor_comments
;
The following automatic conversions were performed:

'_symmetry_cell_setting' value 'Triclinic' changed to 'triclinic'
according to
/usr/data/users/saulius/crontab/automatic-downloads/rss-feeds/ACS/lib/dictionaries/cif_core.dic
dictionary named 'cif_core.dic' version 2.4.2 from 2011-04-26.

Automatic conversion script
Id: cif_fix_values 3271 2015-04-21 07:52:19Z andrius 

 Adding full bibliography for 4123941--4123942.cif.
;
_cod_original_sg_symbol_H-M P-1
_cod_database_code 4123941

loop_
_symmetry_equiv_pos_as_xyz
'x, y, z'
'-x, -y, -z'

loop_
_atom_site_label
_atom_site_type_symbol
_atom_site_fract_x
_atom_site_fract_y
_atom_site_fract_z
_atom_site_U_iso_or_equiv
_atom_site_adp_type
_atom_site_occupancy
_atom_site_symmetry_multiplicity
_atom_site_calc_flag
_atom_site_refinement_flags
N1 N 0.77695(13) 0.83972(11) 0.21068(7) 0.0431(3) Uani 1 1 d .
S1 S 0.92640(5) 0.91044(4) 0.16946(2) 0.05040(13) Uani 1 1 d .
O3 O 0.68478(14) 0.74973(12) 0.07894(7) 0.0602(3) Uani 1 1 d .
C11 C 0.63906(14) 0.49747(12) 0.29144(8) 0.0349(3) Uani 1 1 d .
O5 O 0.33427(13) 0.42186(11) 0.27897(8) 0.0559(3) Uani 1 1 d .
C12 C 0.55604(15) 0.42408(12) 0.21207(8) 0.0357(3) Uani 1 1 d .
C3 C 0.65499(14) 0.62456(12) 0.28223(8) 0.0349(3) Uani 1 1 d .
C1 C 0.68105(16) 0.75233(14) 0.15517(9) 0.0429(3) Uani 1 1 d .
C21 C 0.69256(15) 0.43114(12) 0.36851(8) 0.0367(3) Uani 1 1 d .
C4 C 0.72159(14) 0.73448(12) 0.33993(8) 0.0364(3) Uani 1 1 d .
C2 C 0.57848(15) 0.66100(12) 0.19846(8) 0.0382(3) Uani 1 1 d .
C18 C 0.39847(15) 0.37110(13) 0.22541(9) 0.0401(3) Uani 1 1 d .
C5 C 0.77166(15) 0.84608(13) 0.30180(9) 0.0395(3) Uani 1 1 d .
O1 O 1.02954(14) 0.95724(13) 0.24069(8) 0.0638(3) Uani 1 1 d .
C14 C 0.64706(17) 0.32177(14) 0.17574(9) 0.0428(3) Uani 1 1 d .
C16 C 0.43022(18) 0.15247(13) 0.15472(9) 0.0455(3) Uani 1 1 d .
C15 C 0.56637(19) 0.21242(15) 0.11844(10) 0.0489(3) Uani 1 1 d .
H15A H 0.6325 0.1461 0.1100 0.059 Uiso 1 1 calc R
H15B H 0.5366 0.2443 0.0632 0.059 Uiso 1 1 calc R
C9 C 0.72355(17) 0.73970(15) 0.42832(9) 0.0445(3) Uani 1 1 d .
H9 H 0.6925 0.6655 0.4543 0.053 Uiso 1 1 calc R
C28 C 0.99799(18) 0.77943(17) 0.11894(10) 0.0521(4) Uani 1 1 d .
O2 O 0.87683(17) 0.99756(13) 0.10874(9) 0.0754(4) Uani 1 1 d .
O4 O 0.77959(13) 0.33477(14) 0.19062(9) 0.0692(4) Uani 1 1 d .
C13 C 0.54488(18) 0.53062(13) 0.14557(9) 0.0454(3) Uani 1 1 d .
H13A H 0.6159 0.5213 0.1050 0.054 Uiso 1 1 calc R
H13B H 0.4469 0.5244 0.1147 0.054 Uiso 1 1 calc R
C24 C 0.7973(2) 0.32297(17) 0.51994(10) 0.0527(4) Uani 1 1 d .
C17 C 0.32757(18) 0.25860(15) 0.16688(11) 0.0511(4) Uani 1 1 d .
H17A H 0.2961 0.2898 0.1117 0.061 Uiso 1 1 calc R
H17B H 0.2405 0.2219 0.1900 0.061 Uiso 1 1 calc R
C6 C 0.81159(18) 0.96120(14) 0.35081(11) 0.0516(4) Uani 1 1 d .
H6 H 0.8383 1.0367 0.3250 0.062 Uiso 1 1 calc R
C34 C 0.43899(17) 0.72775(15) 0.21245(12) 0.0531(4) Uani 1 1 d .
H34A H 0.3706 0.6689 0.2365 0.080 Uiso 1 1 calc R
H34B H 0.3944 0.7530 0.1588 0.080 Uiso 1 1 calc R
H34C H 0.4649 0.8031 0.2508 0.080 Uiso 1 1 calc R
C8 C 0.7703(2) 0.85214(17) 0.47872(10) 0.0556(4) Uani 1 1 d .
C26 C 0.59871(18) 0.39355(19) 0.42711(10) 0.0572(4) Uani 1 1 d .
H26 H 0.4987 0.4035 0.4163 0.069 Uiso 1 1 calc R
C7 C 0.8114(2) 0.96276(17) 0.43796(11) 0.0593(4) Uani 1 1 d .
H7 H 0.8395 1.0399 0.4705 0.071 Uiso 1 1 calc R
C29 C 1.0230(2) 0.6697(2) 0.16317(12) 0.0619(4) Uani 1 1 d .
H29 H 0.9943 0.6628 0.2175 0.074 Uiso 1 1 calc R
C19 C 0.4761(3) 0.09810(17) 0.24049(11) 0.0647(5) Uani 1 1 d .
H19A H 0.5449 0.0350 0.2331 0.097 Uiso 1 1 calc R
H19B H 0.3907 0.0580 0.2622 0.097 Uiso 1 1 calc R
H19C H 0.5214 0.1671 0.2800 0.097 Uiso 1 1 calc R
C22 C 0.83928(18) 0.41088(18) 0.38567(11) 0.0558(4) Uani 1 1 d .
H22 H 0.9047 0.4332 0.3466 0.067 Uiso 1 1 calc R
C25 C 0.6514(2) 0.3412(2) 0.50172(11) 0.0646(5) Uani 1 1 d .
H25 H 0.5861 0.3179 0.5405 0.077 Uiso 1 1 calc R
C20 C 0.3524(2) 0.04430(17) 0.09234(12) 0.0663(5) Uani 1 1 d .
H20A H 0.4188 -0.0203 0.0833 0.100 Uiso 1 1 calc R
H20B H 0.3219 0.0794 0.0390 0.100 Uiso 1 1 calc R
H20C H 0.2676 0.0058 0.1155 0.100 Uiso 1 1 calc R
C33 C 1.0395(3) 0.7915(2) 0.03818(12) 0.0783(7) Uani 1 1 d .
H33 H 1.0208 0.8643 0.0085 0.094 Uiso 1 1 calc R
C23 C 0.8902(2) 0.3576(2) 0.46064(12) 0.0647(5) Uani 1 1 d .
H23 H 0.9895 0.3449 0.4710 0.078 Uiso 1 1 calc R
C27 C 0.8548(3) 0.2716(2) 0.60353(12) 0.0788(6) Uani 1 1 d .
H27A H 0.8601 0.3386 0.6483 0.118 Uiso 1 1 calc R
H27B H 0.9512 0.2442 0.5995 0.118 Uiso 1 1 calc R
H27C H 0.7895 0.1995 0.6159 0.118 Uiso 1 1 calc R
C32 C 1.1091(3) 0.6934(4) 0.00252(17) 0.1043(11) Uani 1 1 d .
H32 H 1.1393 0.7003 -0.0515 0.125 Uiso 1 1 calc R
C10 C 0.7705(3) 0.8552(2) 0.57419(12) 0.0887(8) Uani 1 1 d .
H10A H 0.8467 0.9184 0.6006 0.133 Uiso 1 1 calc R
H10B H 0.7883 0.7715 0.5937 0.133 Uiso 1 1 calc R
H10C H 0.6767 0.8777 0.5890 0.133 Uiso 1 1 calc R
C30 C 1.0903(2) 0.5718(3) 0.12591(16) 0.0839(7) Uani 1 1 d .
H30 H 1.1060 0.4973 0.1543 0.101 Uiso 1 1 calc R
C31 C 1.1343(2) 0.5851(3) 0.0462(2) 0.1007(10) Uani 1 1 d .
H31 H 1.1819 0.5198 0.0213 0.121 Uiso 1 1 calc R

loop_
_atom_site_aniso_label
_atom_site_aniso_U_11
_atom_site_aniso_U_22
_atom_site_aniso_U_33
_atom_site_aniso_U_23
_atom_site_aniso_U_13
_atom_site_aniso_U_12
N1 0.0449(6) 0.0407(6) 0.0404(6) 0.0066(5) 0.0005(5) -0.0121(5)
S1 0.0560(2) 0.0476(2) 0.0436(2) 0.00805(15) 0.00444(16) -0.01968(17)
O3 0.0679(7) 0.0681(7) 0.0375(5) 0.0168(5) -0.0091(5) -0.0232(6)
C11 0.0363(6) 0.0349(6) 0.0326(6) 0.0014(5) 0.0024(5) 0.0009(5)
O5 0.0481(6) 0.0568(7) 0.0633(7) -0.0043(5) 0.0142(5) 0.0026(5)
C12 0.0396(7) 0.0319(6) 0.0338(6) 0.0019(5) 0.0002(5) -0.0012(5)
C3 0.0360(6) 0.0358(6) 0.0318(6) 0.0029(5) 0.0026(5) -0.0022(5)
C1 0.0436(7) 0.0409(7) 0.0406(7) 0.0113(6) -0.0061(6) -0.0077(6)
C21 0.0435(7) 0.0327(6) 0.0331(6) 0.0015(5) 0.0011(5) 0.0025(5)
C4 0.0346(6) 0.0354(6) 0.0378(6) -0.0004(5) 0.0028(5) -0.0018(5)
C2 0.0397(7) 0.0337(6) 0.0382(7) 0.0067(5) -0.0038(5) -0.0063(5)
C18 0.0399(7) 0.0348(6) 0.0448(7) 0.0060(5) 0.0008(6) 0.0019(5)
C5 0.0384(7) 0.0375(7) 0.0407(7) 0.0007(5) 0.0025(5) -0.0037(5)
O1 0.0593(7) 0.0700(8) 0.0540(7) -0.0098(6) 0.0060(5) -0.0303(6)
C14 0.0457(8) 0.0453(7) 0.0365(7) -0.0025(6) 0.0053(6) 0.0011(6)
C16 0.0601(9) 0.0327(6) 0.0410(7) 0.0007(5) 0.0007(6) -0.0045(6)
C15 0.0607(9) 0.0419(7) 0.0424(8) -0.0078(6) 0.0066(7) 0.0004(7)
C9 0.0470(8) 0.0455(8) 0.0395(7) -0.0019(6) 0.0082(6) -0.0056(6)
C28 0.0458(8) 0.0653(10) 0.0403(7) -0.0017(7) 0.0040(6) -0.0180(7)
O2 0.0959(10) 0.0575(7) 0.0716(8) 0.0302(6) 0.0085(7) -0.0153(7)
O4 0.0449(7) 0.0902(9) 0.0686(8) -0.0301(7) 0.0061(6) 0.0069(6)
C13 0.0577(9) 0.0384(7) 0.0355(7) 0.0051(5) -0.0060(6) -0.0091(6)
C24 0.0623(10) 0.0570(9) 0.0381(7) 0.0068(6) -0.0035(7) 0.0108(7)
C17 0.0445(8) 0.0440(8) 0.0606(9) -0.0002(7) -0.0029(7) -0.0067(6)
C6 0.0557(9) 0.0374(7) 0.0591(9) -0.0033(6) 0.0090(7) -0.0087(6)
C34 0.0428(8) 0.0425(8) 0.0712(10) 0.0092(7) -0.0055(7) -0.0005(6)
C8 0.0585(10) 0.0591(9) 0.0458(8) -0.0133(7) 0.0133(7) -0.0118(7)
C26 0.0435(8) 0.0835(12) 0.0476(8) 0.0220(8) 0.0066(7) 0.0103(8)
C7 0.0670(11) 0.0489(9) 0.0577(10) -0.0191(7) 0.0143(8) -0.0136(8)
C29 0.0552(10) 0.0775(12) 0.0494(9) -0.0019(8) -0.0061(7) 0.0053(9)
C19 0.1013(15) 0.0427(8) 0.0489(9) 0.0081(7) 0.0015(9) 0.0057(9)
C22 0.0444(8) 0.0771(11) 0.0479(8) 0.0170(8) 0.0061(7) 0.0092(8)
C25 0.0565(10) 0.0945(14) 0.0468(9) 0.0275(9) 0.0114(7) 0.0097(9)
C20 0.0909(14) 0.0441(9) 0.0569(10) -0.0064(7) 0.0005(9) -0.0184(9)
C33 0.0891(14) 0.0899(14) 0.0484(10) -0.0083(9) 0.0227(9) -0.0444(12)
C23 0.0479(9) 0.0925(14) 0.0555(10) 0.0165(9) -0.0022(7) 0.0200(9)
C27 0.0883(15) 0.1024(16) 0.0475(10) 0.0215(10) -0.0058(9) 0.0251(12)
C32 0.0862(17) 0.143(3) 0.0737(15) -0.0433(17) 0.0386(13) -0.0542(18)
C10 0.1207(19) 0.0907(15) 0.0479(10) -0.0230(10) 0.0259(11) -0.0316(14)
C30 0.0574(11) 0.0951(16) 0.0916(16) -0.0238(13) -0.0189(11) 0.0167(11)
C31 0.0472(11) 0.137(3) 0.107(2) -0.060(2) 0.0078(12) -0.0110(13)

loop_
_atom_type_symbol
_atom_type_description
_atom_type_scat_dispersion_real
_atom_type_scat_dispersion_imag
_atom_type_scat_source
C C 0.0033 0.0016 'International Tables Vol C Tables 4.2.6.8 and 6.1.1.4'
H H 0.0000 0.0000 'International Tables Vol C Tables 4.2.6.8 and 6.1.1.4'
N N 0.0061 0.0033 'International Tables Vol C Tables 4.2.6.8 and 6.1.1.4'
O O 0.0106 0.0060 'International Tables Vol C Tables 4.2.6.8 and 6.1.1.4'
S S 0.1246 0.1234 'International Tables Vol C Tables 4.2.6.8 and 6.1.1.4'

loop_
_geom_angle_atom_site_label_1
_geom_angle_atom_site_label_2
_geom_angle_atom_site_label_3
_geom_angle
C1 N1 C5 121.94(11)
C1 N1 S1 116.36(10)
C5 N1 S1 120.00(9)
O2 S1 O1 119.67(8)
O2 S1 N1 108.50(8)
O1 S1 N1 106.08(6)
O2 S1 C28 110.50(9)
O1 S1 C28 107.51(8)
N1 S1 C28 103.29(7)
C3 C11 C21 125.97(12)
C3 C11 C12 111.58(11)
C21 C11 C12 122.45(11)
C11 C12 C14 111.38(11)
C11 C12 C18 112.94(11)
C14 C12 C18 113.68(11)
C11 C12 C13 103.29(10)
C14 C12 C13 106.57(11)
C18 C12 C13 108.18(11)
C11 C3 C4 132.37(12)
C11 C3 C2 112.53(11)
C4 C3 C2 114.89(11)
O3 C1 N1 121.25(13)
O3 C1 C2 123.62(12)
N1 C1 C2 115.10(12)
C26 C21 C22 117.77(13)
C26 C21 C11 121.20(13)
C22 C21 C11 120.95(13)
C9 C4 C5 118.41(12)
C9 C4 C3 124.56(12)
C5 C4 C3 116.66(12)
C3 C2 C1 110.30(11)
C3 C2 C34 110.90(12)
C1 C2 C34 108.72(12)
C3 C2 C13 103.65(10)
C1 C2 C13 110.29(12)
C34 C2 C13 112.92(12)
O5 C18 C17 122.18(13)
O5 C18 C12 120.41(12)
C17 C18 C12 117.36(12)
C6 C5 C4 120.25(13)
C6 C5 N1 120.96(13)
C4 C5 N1 118.77(12)
O4 C14 C15 122.64(14)
O4 C14 C12 119.46(13)
C15 C14 C12 117.81(12)
C15 C16 C19 109.68(14)
C15 C16 C20 109.46(13)
C19 C16 C20 109.89(13)
C15 C16 C17 108.05(12)
C19 C16 C17 109.77(14)
C20 C16 C17 109.95(14)
C14 C15 C16 112.46(12)
C8 C9 C4 122.01(14)
C33 C28 C29 121.2(2)
C33 C28 S1 118.97(16)
C29 C28 S1 119.67(13)
C2 C13 C12 105.41(10)
C25 C24 C23 117.43(14)
C25 C24 C27 121.21(17)
C23 C24 C27 121.32(17)
C18 C17 C16 113.09(12)
C7 C6 C5 119.52(14)
C9 C8 C7 117.78(15)
C9 C8 C10 120.87(16)
C7 C8 C10 121.31(16)
C21 C26 C25 120.83(15)
C6 C7 C8 121.84(14)
C30 C29 C28 119.5(2)
C21 C22 C23 120.60(15)
C24 C25 C26 121.74(16)
C32 C33 C28 118.5(2)
C24 C23 C22 121.60(16)
C31 C32 C33 120.5(2)
C29 C30 C31 119.3(3)
C32 C31 C30 121.1(3)

loop_
_geom_bond_atom_site_label_1
_geom_bond_atom_site_label_2
_geom_bond_distance
N1 C1 1.4062(17)
N1 C5 1.4448(18)
N1 S1 1.7065(12)
S1 O2 1.4207(13)
S1 O1 1.4249(12)
S1 C28 1.7535(19)
O3 C1 1.2083(18)
C11 C3 1.3338(18)
C11 C21 1.4901(17)
C11 C12 1.5250(17)
O5 C18 1.2066(18)
C12 C14 1.533(2)
C12 C18 1.5412(19)
C12 C13 1.5695(18)
C3 C4 1.4685(17)
C3 C2 1.5129(17)
C1 C2 1.5191(18)
C21 C26 1.380(2)
C21 C22 1.380(2)
C4 C9 1.3936(19)
C4 C5 1.4007(18)
C2 C34 1.538(2)
C2 C13 1.5429(19)
C18 C17 1.506(2)
C5 C6 1.3889(19)
C14 O4 1.2069(19)
C14 C15 1.5028(19)
C16 C15 1.528(2)
C16 C19 1.528(2)
C16 C20 1.528(2)
C16 C17 1.529(2)
C9 C8 1.387(2)
C28 C33 1.380(2)
C28 C29 1.392(3)
C24 C25 1.369(2)
C24 C23 1.374(3)
C24 C27 1.511(2)
C6 C7 1.377(2)
C8 C7 1.391(3)
C8 C10 1.508(2)
C26 C25 1.383(2)
C29 C30 1.374(3)
C22 C23 1.388(2)
C33 C32 1.377(4)
C32 C31 1.374(4)
C30 C31 1.375(4)

loop_
_geom_torsion_atom_site_label_1
_geom_torsion_atom_site_label_2
_geom_torsion_atom_site_label_3
_geom_torsion_atom_site_label_4
_geom_torsion
C1 N1 S1 O2 69.44(13)
C5 N1 S1 O2 -125.12(12)
C1 N1 S1 O1 -160.79(11)
C5 N1 S1 O1 4.65(14)
C1 N1 S1 C28 -47.84(12)
C5 N1 S1 C28 117.59(12)
C3 C11 C12 C14 122.55(13)
C21 C11 C12 C14 -57.90(16)
C3 C11 C12 C18 -108.10(13)
C21 C11 C12 C18 71.45(16)
C3 C11 C12 C13 8.52(15)
C21 C11 C12 C13 -171.93(12)
C21 C11 C3 C4 -1.5(2)
C12 C11 C3 C4 178.02(13)
C21 C11 C3 C2 -175.92(13)
C12 C11 C3 C2 3.60(16)
C5 N1 C1 O3 178.57(15)
S1 N1 C1 O3 -16.3(2)
C5 N1 C1 C2 -3.3(2)
S1 N1 C1 C2 161.86(10)
C3 C11 C21 C26 99.48(18)
C12 C11 C21 C26 -80.00(19)
C3 C11 C21 C22 -77.4(2)
C12 C11 C21 C22 103.14(17)
C11 C3 C4 C9 -31.6(2)
C2 C3 C4 C9 142.68(14)
C11 C3 C4 C5 155.59(15)
C2 C3 C4 C5 -30.10(18)
C11 C3 C2 C1 -132.38(13)
C4 C3 C2 C1 52.17(16)
C11 C3 C2 C34 107.12(14)
C4 C3 C2 C34 -68.33(14)
C11 C3 C2 C13 -14.33(16)
C4 C3 C2 C13 170.22(11)
O3 C1 C2 C3 143.26(15)
N1 C1 C2 C3 -34.85(17)
O3 C1 C2 C34 -94.94(18)
N1 C1 C2 C34 86.95(15)
O3 C1 C2 C13 29.4(2)
N1 C1 C2 C13 -148.74(13)
C11 C12 C18 O5 25.03(18)
C14 C12 C18 O5 153.19(13)
C13 C12 C18 O5 -88.66(16)
C11 C12 C18 C17 -157.48(12)
C14 C12 C18 C17 -29.31(17)
C13 C12 C18 C17 88.83(14)
C9 C4 C5 C6 -4.7(2)
C3 C4 C5 C6 168.52(13)
C9 C4 C5 N1 176.94(13)
C3 C4 C5 N1 -9.82(19)
C1 N1 C5 C6 -150.29(15)
S1 N1 C5 C6 45.11(19)
C1 N1 C5 C4 28.0(2)
S1 N1 C5 C4 -136.57(12)
C11 C12 C14 O4 -24.22(19)
C18 C12 C14 O4 -153.18(15)
C13 C12 C14 O4 87.75(17)
C11 C12 C14 C15 159.19(12)
C18 C12 C14 C15 30.23(17)
C13 C12 C14 C15 -88.84(14)
O4 C14 C15 C16 136.79(16)
C12 C14 C15 C16 -46.73(18)
C19 C16 C15 C14 -60.54(17)
C20 C16 C15 C14 178.81(14)
C17 C16 C15 C14 59.09(17)
C5 C4 C9 C8 1.4(2)
C3 C4 C9 C8 -171.27(15)
O2 S1 C28 C33 19.00(17)
O1 S1 C28 C33 -113.23(15)
N1 S1 C28 C33 134.87(14)
O2 S1 C28 C29 -166.13(13)
O1 S1 C28 C29 61.64(14)
N1 S1 C28 C29 -50.25(14)
C3 C2 C13 C12 18.53(15)
C1 C2 C13 C12 136.59(12)
C34 C2 C13 C12 -101.55(14)
C11 C12 C13 C2 -16.67(14)
C14 C12 C13 C2 -134.13(12)
C18 C12 C13 C2 103.28(13)
O5 C18 C17 C16 -137.34(15)
C12 C18 C17 C16 45.21(18)
C15 C16 C17 C18 -58.63(17)
C19 C16 C17 C18 60.95(18)
C20 C16 C17 C18 -178.04(13)
C4 C5 C6 C7 4.5(2)
N1 C5 C6 C7 -177.22(15)
C4 C9 C8 C7 2.1(3)
C4 C9 C8 C10 179.67(19)
C22 C21 C26 C25 2.0(3)
C11 C21 C26 C25 -174.91(16)
C5 C6 C7 C8 -0.8(3)
C9 C8 C7 C6 -2.4(3)
C10 C8 C7 C6 -180.0(2)
C33 C28 C29 C30 0.1(3)
S1 C28 C29 C30 -174.64(14)
C26 C21 C22 C23 -1.7(3)
C11 C21 C22 C23 175.30(16)
C23 C24 C25 C26 -0.6(3)
C27 C24 C25 C26 177.1(2)
C21 C26 C25 C24 -0.9(3)
C29 C28 C33 C32 -1.2(3)
S1 C28 C33 C32 173.56(16)
C25 C24 C23 C22 1.0(3)
C27 C24 C23 C22 -176.69(19)
C21 C22 C23 C24 0.1(3)
C28 C33 C32 C31 1.0(3)
C28 C29 C30 C31 1.2(3)
C33 C32 C31 C30 0.3(4)
C29 C30 C31 C32 -1.4(3)
